data_4502889
loop_
_publ_author_name
'Tripuramallu, Bharat Kumar'
'Manna, Paulami'
'Nagaprasad Reddy, Samala'
'Das, Samar K.'

_publ_section_title
;
 Factors Affecting the Conformational Modulation of Flexible Ligands in
 the Self-Assembly Process of Coordination Polymers: Synthesis, Structural
 Characterization, Magnetic Properties, and Theoretical Studies of
 [Co(pda)(bix)]n, [Ni(pda)(bix)(H2O)]n,
 [Cu(pda)(bix)2(H2O)2]n&#x00B7;8nH2O, [Co2(\m-OH)(pda)(ptz)]n&#x00B7;nH2O,
 [Co(hfipbb)(bix)0.5]n, and [Co(2,6-pydc)(bix)1.5]n&#x00B7;4nH2O
;
_journal_issue 2
_journal_name_full 'Crystal Growth &amp; Design'
_journal_page_first 777
_journal_paper_doi 10.1021/cg201111r
_journal_volume 12
_journal_year 2012
_chemical_formula_moiety 'C24 H22 Co N4 O4'
_chemical_formula_sum 'C24 H22 Co N4 O4'
_chemical_formula_weight 494.01
_chemical_name_systematic
; 
 ? 
;
_space_group_IT_number 2
_symmetry_cell_setting triclinic
_symmetry_space_group_name_Hall '-P 1'
_symmetry_space_group_name_H-M 'P -1'
_atom_sites_solution_hydrogens geom
_atom_sites_solution_primary direct
_atom_sites_solution_secondary difmap
_audit_creation_method SHELXL-97
_cell_angle_alpha 96.2950(10)
_cell_angle_beta 98.0640(10)
_cell_angle_gamma 103.2750(10)
_cell_formula_units_Z 2
_cell_length_a 6.8921(6)
_cell_length_b 8.5612(7)
_cell_length_c 18.9507(16)
_cell_measurement_reflns_used 6083
_cell_measurement_temperature 293(2)
_cell_measurement_theta_max 24.40
_cell_measurement_theta_min 2.60
_cell_volume 1065.80(16)
_computing_cell_refinement 'Bruker SMART'
_computing_data_collection 'Bruker SMART'
_computing_data_reduction 'Bruker SAINT'
_computing_molecular_graphics 'Bruker SHELXTL'
_computing_publication_material 'Bruker SHELXTL'
_computing_structure_refinement 'SHELXL-97 (Sheldrick, 1997)'
_computing_structure_solution 'SHELXS-97 (Sheldrick, 1990)'
_diffrn_ambient_temperature 293(2)
_diffrn_measured_fraction_theta_full 0.993
_diffrn_measured_fraction_theta_max 0.993
_diffrn_measurement_device_type 'CCD area detector'
_diffrn_measurement_method 'phi and omega scans'
_diffrn_radiation_monochromator graphite
_diffrn_radiation_source 'fine-focus sealed tube'
_diffrn_radiation_type MoK\a
_diffrn_radiation_wavelength 0.71073
_diffrn_reflns_av_R_equivalents 0.0359
_diffrn_reflns_av_sigmaI/netI 0.0436
_diffrn_reflns_limit_h_max 8
_diffrn_reflns_limit_h_min -8
_diffrn_reflns_limit_k_max 10
_diffrn_reflns_limit_k_min -10
_diffrn_reflns_limit_l_max 22
_diffrn_reflns_limit_l_min -22
_diffrn_reflns_number 10262
_diffrn_reflns_theta_full 25.00
_diffrn_reflns_theta_max 25.00
_diffrn_reflns_theta_min 1.10
_exptl_absorpt_coefficient_mu 0.846
_exptl_absorpt_correction_T_max 0.9196
_exptl_absorpt_correction_T_min 0.7691
_exptl_absorpt_correction_type empirical
_exptl_crystal_colour PINK
_exptl_crystal_density_diffrn 1.539
_exptl_crystal_density_method 'not measured'
_exptl_crystal_description Block
_exptl_crystal_F_000 510
_exptl_crystal_size_max 0.26
_exptl_crystal_size_mid 0.16
_exptl_crystal_size_min 0.08
_refine_diff_density_max 0.621
_refine_diff_density_min -0.579
_refine_diff_density_rms 0.104
_refine_ls_extinction_method none
_refine_ls_goodness_of_fit_ref 1.132
_refine_ls_hydrogen_treatment none
_refine_ls_matrix_type full
_refine_ls_number_parameters 298
_refine_ls_number_reflns 3734
_refine_ls_number_restraints 0
_refine_ls_restrained_S_all 1.132
_refine_ls_R_factor_all 0.0635
_refine_ls_R_factor_gt 0.0565
_refine_ls_shift/su_max 0.000
_refine_ls_shift/su_mean 0.000
_refine_ls_structure_factor_coef Fsqd
_refine_ls_weighting_details 'calc w=1/[\s^2^(Fo^2^)+(0.0501P)^2^+3.5478P] where P=(Fo^2^+2Fc^2^)/3'
_refine_ls_weighting_scheme calc
_refine_ls_wR_factor_gt 0.1341
_refine_ls_wR_factor_ref 0.1392
_reflns_number_gt 3316
_reflns_number_total 3734
_reflns_threshold_expression >2sigma(I)
_cod_data_source_file cg201111r_si_001.cif
_cod_data_source_block compound-1
_cod_depositor_comments
;
The following automatic conversions were performed:

'_symmetry_cell_setting' value 'Triclinic' changed to 'triclinic'
according to /home/saulius/struct/CIF-dictionaries/cif_core.dic
dictionary named 'cif_core.dic' version 2.4.1 from 2010-06-29.

Automatic conversion script
Id: cif_fix_values 1715 2011-07-08 13:25:40Z adriana 
;
_cod_original_sg_symbol_H-M P-1
_cod_database_code 4502889

loop_
_symmetry_equiv_pos_as_xyz
'x, y, z'
'-x, -y, -z'

loop_
_atom_site_label
_atom_site_type_symbol
_atom_site_fract_x
_atom_site_fract_y
_atom_site_fract_z
_atom_site_U_iso_or_equiv
_atom_site_adp_type
_atom_site_occupancy
_atom_site_symmetry_multiplicity
_atom_site_calc_flag
_atom_site_refinement_flags
Co1 Co 0.95574(8) 0.50073(6) 0.24744(3) 0.02129(19) Uani 1 1 d .
O3 O 1.1174(4) 0.6529(3) 0.19244(15) 0.0164(6) Uani 1 1 d .
O4 O 1.1916(4) 0.4273(3) 0.15070(16) 0.0180(6) Uani 1 1 d .
O1 O 1.1553(4) 0.4315(4) 0.31671(17) 0.0259(7) Uani 1 1 d .
O2 O 0.8552(5) 0.3462(4) 0.34515(17) 0.0291(8) Uani 1 1 d .
N1 N 0.8127(5) 0.6721(4) 0.28440(18) 0.0177(8) Uani 1 1 d .
N2 N 0.5908(5) 0.7885(4) 0.32562(19) 0.0218(8) Uani 1 1 d .
N3 N 0.7384(5) 0.3157(4) 0.18696(18) 0.0134(7) Uani 1 1 d .
N4 N 0.4453(5) 0.1402(4) 0.15040(17) 0.0120(7) Uani 1 1 d .
C9 C 0.7597(6) 0.2013(5) 0.1343(2) 0.0148(8) Uani 1 1 d .
H9 H 0.8790 0.1994 0.1170 0.018 Uiso 1 1 calc R
C12 C 0.1169(6) 0.0302(5) 0.0689(2) 0.0117(8) Uani 1 1 d .
C11 C 0.2301(6) 0.0622(5) 0.1452(2) 0.0133(8) Uani 1 1 d .
H11A H 0.1696 0.1311 0.1747 0.016 Uiso 1 1 calc R
H11B H 0.2167 -0.0398 0.1642 0.016 Uiso 1 1 calc R
C20 C 1.2089(6) 0.5733(5) 0.1535(2) 0.0145(9) Uani 1 1 d .
C13 C 0.1603(6) 0.1368(5) 0.0200(2) 0.0131(8) Uani 1 1 d .
H13 H 0.2681 0.2283 0.0330 0.016 Uiso 1 1 calc R
C23 C 1.3189(6) 0.5403(5) -0.0163(2) 0.0148(9) Uani 1 1 d .
H23 H 1.1961 0.5672 -0.0277 0.018 Uiso 1 1 calc R
C14 C -0.0441(6) -0.1076(5) 0.0479(2) 0.0130(8) Uani 1 1 d .
H14 H -0.0733 -0.1808 0.0801 0.016 Uiso 1 1 calc R
C8 C 0.5479(6) 0.2756(5) 0.1951(2) 0.0138(8) Uani 1 1 d .
H8 H 0.4916 0.3335 0.2277 0.017 Uiso 1 1 calc R
C1 C 0.8480(6) 0.8294(5) 0.2690(2) 0.0202(9) Uani 1 1 d .
H1 H 0.9494 0.8773 0.2449 0.024 Uiso 1 1 calc R
C10 C 0.5799(6) 0.0912(5) 0.1112(2) 0.0144(8) Uani 1 1 d .
H10 H 0.5529 0.0008 0.0759 0.017 Uiso 1 1 calc R
C21 C 1.3451(6) 0.6764(5) 0.1102(2) 0.0177(9) Uani 1 1 d .
H21A H 1.2697 0.7450 0.0870 0.021 Uiso 1 1 calc R
H21B H 1.4591 0.7471 0.1435 0.021 Uiso 1 1 calc R
C22 C 1.4260(6) 0.5845(5) 0.0534(2) 0.0135(8) Uani 1 1 d .
C24 C 1.6084(6) 0.5430(5) 0.0690(2) 0.0144(8) Uani 1 1 d .
H24 H 1.6827 0.5715 0.1154 0.017 Uiso 1 1 calc R
C18 C 1.5148(7) 0.3821(6) 0.4469(2) 0.0279(11) Uani 1 1 d .
H18 H 1.5263 0.3025 0.4113 0.034 Uiso 1 1 calc R
C7 C 0.6607(6) 0.9778(5) 0.4678(2) 0.0211(10) Uani 1 1 d .
H7 H 0.7701 0.9629 0.4466 0.025 Uiso 1 1 calc R
C5 C 0.4656(6) 0.9094(5) 0.4313(2) 0.0178(9) Uani 1 1 d .
C3 C 0.6569(6) 0.6537(5) 0.3182(2) 0.0214(10) Uani 1 1 d .
H3 H 0.5997 0.5584 0.3349 0.026 Uiso 1 1 calc R
C6 C 0.3059(6) 0.9322(5) 0.4647(2) 0.0191(9) Uani 1 1 d .
H6 H 0.1739 0.8861 0.4412 0.023 Uiso 1 1 calc R
C19 C 1.3121(7) 0.5113(6) 0.5137(3) 0.0288(11) Uani 1 1 d .
H19 H 1.1860 0.5196 0.5234 0.035 Uiso 1 1 calc R
C2 C 0.7124(7) 0.9028(5) 0.2945(2) 0.0236(10) Uani 1 1 d .
H2 H 0.7032 1.0087 0.2916 0.028 Uiso 1 1 calc R
C16 C 1.1350(7) 0.2797(6) 0.4155(3) 0.0296(11) Uani 1 1 d .
H16A H 1.0375 0.2482 0.4468 0.035 Uiso 1 1 calc R
H16B H 1.1673 0.1822 0.3946 0.035 Uiso 1 1 calc R
C17 C 1.3245(7) 0.3921(6) 0.4597(2) 0.0250(10) Uani 1 1 d .
C4 C 0.4153(7) 0.8057(6) 0.3585(2) 0.0286(11) Uani 1 1 d .
H4A H 0.3380 0.6985 0.3632 0.034 Uiso 1 1 calc R
H4B H 0.3296 0.8519 0.3261 0.034 Uiso 1 1 calc R
C15 C 1.0398(7) 0.3572(6) 0.3553(2) 0.0242(10) Uani 1 1 d .

loop_
_atom_site_aniso_label
_atom_site_aniso_U_11
_atom_site_aniso_U_22
_atom_site_aniso_U_33
_atom_site_aniso_U_23
_atom_site_aniso_U_13
_atom_site_aniso_U_12
Co1 0.0184(3) 0.0211(3) 0.0201(3) 0.0001(2) -0.0005(2) 0.0000(2)
O3 0.0169(15) 0.0172(15) 0.0146(14) 0.0008(12) 0.0066(12) 0.0020(12)
O4 0.0171(15) 0.0144(16) 0.0231(16) 0.0030(12) 0.0076(12) 0.0026(12)
O1 0.0177(16) 0.0315(18) 0.0237(17) 0.0086(14) -0.0058(13) -0.0004(13)
O2 0.0229(18) 0.038(2) 0.0249(18) 0.0045(15) -0.0001(14) 0.0078(15)
N1 0.0191(18) 0.0160(18) 0.0162(18) -0.0017(14) 0.0055(15) 0.0013(15)
N2 0.0181(19) 0.025(2) 0.0166(19) -0.0080(15) 0.0050(15) -0.0013(16)
N3 0.0085(16) 0.0121(17) 0.0173(18) 0.0026(14) -0.0021(13) 0.0002(13)
N4 0.0099(16) 0.0133(17) 0.0104(16) -0.0007(13) -0.0012(13) 0.0011(13)
C9 0.0108(19) 0.017(2) 0.018(2) 0.0027(17) 0.0022(16) 0.0045(16)
C12 0.0085(19) 0.012(2) 0.015(2) -0.0009(16) 0.0039(16) 0.0045(15)
C11 0.0101(19) 0.014(2) 0.014(2) -0.0003(16) 0.0025(16) 0.0008(16)
C20 0.012(2) 0.017(2) 0.012(2) 0.0014(16) -0.0017(16) 0.0018(16)
C13 0.0100(19) 0.0090(19) 0.018(2) -0.0023(16) 0.0011(16) 0.0001(15)
C23 0.0105(19) 0.012(2) 0.024(2) 0.0089(17) 0.0073(17) 0.0025(16)
C14 0.0109(19) 0.011(2) 0.017(2) 0.0017(16) 0.0032(16) 0.0024(15)
C8 0.015(2) 0.013(2) 0.0113(19) -0.0012(16) -0.0011(16) 0.0030(16)
C1 0.019(2) 0.020(2) 0.021(2) 0.0013(18) 0.0072(18) 0.0011(18)
C10 0.012(2) 0.013(2) 0.018(2) 0.0008(16) 0.0017(16) 0.0039(16)
C21 0.022(2) 0.011(2) 0.020(2) 0.0020(17) 0.0062(18) 0.0027(17)
C22 0.017(2) 0.0080(19) 0.016(2) 0.0049(16) 0.0073(17) 0.0001(16)
C24 0.015(2) 0.011(2) 0.014(2) 0.0041(16) 0.0003(16) -0.0017(16)
C18 0.028(3) 0.035(3) 0.021(2) 0.005(2) 0.001(2) 0.009(2)
C7 0.014(2) 0.026(2) 0.023(2) -0.0014(19) 0.0080(18) 0.0040(18)
C5 0.019(2) 0.016(2) 0.016(2) -0.0028(17) 0.0066(18) 0.0004(17)
C3 0.021(2) 0.020(2) 0.016(2) -0.0069(18) 0.0049(18) -0.0042(18)
C6 0.013(2) 0.020(2) 0.022(2) 0.0012(18) 0.0037(17) 0.0006(17)
C19 0.018(2) 0.044(3) 0.026(3) 0.012(2) 0.0013(19) 0.008(2)
C2 0.026(2) 0.020(2) 0.022(2) -0.0012(18) 0.0041(19) 0.0018(19)
C16 0.023(2) 0.030(3) 0.029(3) 0.012(2) -0.006(2) -0.003(2)
C17 0.022(2) 0.033(3) 0.019(2) 0.015(2) -0.0029(18) 0.003(2)
C4 0.016(2) 0.043(3) 0.021(2) -0.012(2) 0.0072(19) 0.001(2)
C15 0.021(2) 0.027(3) 0.017(2) -0.0016(19) -0.0037(19) -0.0025(19)

loop_
_atom_type_symbol
_atom_type_description
_atom_type_scat_dispersion_real
_atom_type_scat_dispersion_imag
_atom_type_scat_source
C C 0.0033 0.0016 'International Tables Vol C Tables 4.2.6.8 and 6.1.1.4'
Co Co 0.3201 1.2651 'International Tables Vol C Tables 4.2.6.8 and 6.1.1.4'
N N 0.0061 0.0033 'International Tables Vol C Tables 4.2.6.8 and 6.1.1.4'
O O 0.0106 0.0060 'International Tables Vol C Tables 4.2.6.8 and 6.1.1.4'
H H 0.0000 0.0000 'International Tables Vol C Tables 4.2.6.8 and 6.1.1.4'

loop_
_geom_angle_atom_site_label_1
_geom_angle_atom_site_label_2
_geom_angle_atom_site_label_3
_geom_angle
_geom_angle_site_symmetry_1
O3 Co1 O1 106.38(12) .
O3 Co1 N3 115.55(12) .
O1 Co1 N3 114.50(13) .
O3 Co1 N1 92.56(13) .
O1 Co1 N1 119.37(14) .
N3 Co1 N1 106.84(13) .
C20 O3 Co1 108.5(2) .
C15 O1 Co1 100.9(3) .
C3 N1 C1 105.5(4) .
C3 N1 Co1 129.0(3) .
C1 N1 Co1 125.0(3) .
C3 N2 C2 107.4(4) .
C3 N2 C4 125.2(4) .
C2 N2 C4 127.4(4) .
C8 N3 C9 106.3(3) .
C8 N3 Co1 125.4(3) .
C9 N3 Co1 128.1(3) .
C8 N4 C10 107.1(3) .
C8 N4 C11 125.6(3) .
C10 N4 C11 127.4(3) .
C10 C9 N3 109.4(4) .
C10 C9 H9 125.3 .
N3 C9 H9 125.3 .
C13 C12 C14 118.8(4) .
C13 C12 C11 122.3(3) .
C14 C12 C11 118.8(3) .
N4 C11 C12 112.6(3) .
N4 C11 H11A 109.1 .
C12 C11 H11A 109.1 .
N4 C11 H11B 109.1 .
C12 C11 H11B 109.1 .
H11A C11 H11B 107.8 .
O4 C20 O3 123.7(4) .
O4 C20 C21 122.2(4) .
O3 C20 C21 114.1(3) .
C14 C13 C12 120.2(4) 2
C14 C13 H13 119.9 2
C12 C13 H13 119.9 .
C24 C23 C22 121.0(4) 2_865
C24 C23 H23 119.5 2_865
C22 C23 H23 119.5 .
C13 C14 C12 120.9(4) 2
C13 C14 H14 119.5 2
C12 C14 H14 119.5 .
N3 C8 N4 111.2(3) .
N3 C8 H8 124.4 .
N4 C8 H8 124.4 .
C2 C1 N1 109.5(4) .
C2 C1 H1 125.2 .
N1 C1 H1 125.2 .
C9 C10 N4 106.1(4) .
C9 C10 H10 127.0 .
N4 C10 H10 127.0 .
C22 C21 C20 116.0(3) .
C22 C21 H21A 108.3 .
C20 C21 H21A 108.3 .
C22 C21 H21B 108.3 .
C20 C21 H21B 108.3 .
H21A C21 H21B 107.4 .
C24 C22 C23 118.3(4) .
C24 C22 C21 121.3(4) .
C23 C22 C21 120.4(4) .
C23 C24 C22 120.7(4) 2_865
C23 C24 H24 119.7 2_865
C22 C24 H24 119.7 .
C19 C18 C17 121.0(5) 2_866
C19 C18 H18 119.5 2_866
C17 C18 H18 119.5 .
C6 C7 C5 120.6(4) 2_676
C6 C7 H7 119.7 2_676
C5 C7 H7 119.7 .
C7 C5 C6 118.3(4) .
C7 C5 C4 124.1(4) .
C6 C5 C4 117.6(4) .
N1 C3 N2 111.7(4) .
N1 C3 H3 124.1 .
N2 C3 H3 124.1 .
C7 C6 C5 121.1(4) 2_676
C7 C6 H6 119.4 2_676
C5 C6 H6 119.4 .
C18 C19 C17 120.8(4) 2_866
C18 C19 H19 119.6 2_866
C17 C19 H19 119.6 .
C1 C2 N2 105.9(4) .
C1 C2 H2 127.1 .
N2 C2 H2 127.1 .
C17 C16 C15 112.6(4) .
C17 C16 H16A 109.1 .
C15 C16 H16A 109.1 .
C17 C16 H16B 109.1 .
C15 C16 H16B 109.1 .
H16A C16 H16B 107.8 .
C18 C17 C19 118.2(4) .
C18 C17 C16 121.3(5) .
C19 C17 C16 120.4(4) .
N2 C4 C5 114.8(4) .
N2 C4 H4A 108.6 .
C5 C4 H4A 108.6 .
N2 C4 H4B 108.6 .
C5 C4 H4B 108.6 .
H4A C4 H4B 107.5 .
O2 C15 O1 122.0(4) .
O2 C15 C16 120.2(4) .
O1 C15 C16 117.8(4) .

loop_
_geom_bond_atom_site_label_1
_geom_bond_atom_site_label_2
_geom_bond_distance
_geom_bond_site_symmetry_2
Co1 O3 1.996(3) .
Co1 O1 2.001(3) .
Co1 N3 2.024(3) .
Co1 N1 2.061(3) .
O3 C20 1.275(5) .
O4 C20 1.223(5) .
O1 C15 1.267(5) .
O2 C15 1.240(5) .
N1 C3 1.313(5) .
N1 C1 1.383(6) .
N2 C3 1.335(6) .
N2 C2 1.377(6) .
N2 C4 1.465(5) .
N3 C8 1.314(5) .
N3 C9 1.368(5) .
N4 C8 1.342(5) .
N4 C10 1.377(5) .
N4 C11 1.465(5) .
C9 C10 1.355(6) .
C9 H9 0.9300 .
C12 C13 1.386(6) .
C12 C14 1.398(5) .
C12 C11 1.507(5) .
C11 H11A 0.9700 .
C11 H11B 0.9700 .
C20 C21 1.525(6) .
C13 C14 1.382(6) 2
C13 H13 0.9300 .
C23 C24 1.380(6) 2_865
C23 C22 1.385(6) .
C23 H23 0.9300 .
C14 C13 1.382(6) 2
C14 H14 0.9300 .
C8 H8 0.9300 .
C1 C2 1.353(6) .
C1 H1 0.9300 .
C10 H10 0.9300 .
C21 C22 1.508(6) .
C21 H21A 0.9700 .
C21 H21B 0.9700 .
C22 C24 1.385(6) .
C24 C23 1.380(6) 2_865
C24 H24 0.9300 .
C18 C19 1.384(7) 2_866
C18 C17 1.387(7) .
C18 H18 0.9300 .
C7 C6 1.380(6) 2_676
C7 C5 1.385(6) .
C7 H7 0.9300 .
C5 C6 1.385(6) .
C5 C4 1.506(6) .
C3 H3 0.9300 .
C6 C7 1.380(6) 2_676
C6 H6 0.9300 .
C19 C18 1.384(7) 2_866
C19 C17 1.390(7) .
C19 H19 0.9300 .
C2 H2 0.9300 .
C16 C17 1.507(6) .
C16 C15 1.526(6) .
C16 H16A 0.9700 .
C16 H16B 0.9700 .
C4 H4A 0.9700 .
C4 H4B 0.9700 .

loop_
_geom_torsion_atom_site_label_1
_geom_torsion_atom_site_label_2
_geom_torsion_atom_site_label_3
_geom_torsion_atom_site_label_4
_geom_torsion
_geom_torsion_site_symmetry_1
_geom_torsion_site_symmetry_4
O1 Co1 O3 C20 67.0(3) . .
N3 Co1 O3 C20 -61.3(3) . .
N1 Co1 O3 C20 -171.4(3) . .
O3 Co1 O1 C15 170.6(3) . .
N3 Co1 O1 C15 -60.5(3) . .
N1 Co1 O1 C15 67.9(3) . .
O3 Co1 N1 C3 169.6(4) . .
O1 Co1 N1 C3 -79.9(4) . .
N3 Co1 N1 C3 52.0(4) . .
O3 Co1 N1 C1 -0.9(3) . .
O1 Co1 N1 C1 109.5(3) . .
N3 Co1 N1 C1 -118.6(3) . .
O3 Co1 N3 C8 -129.0(3) . .
O1 Co1 N3 C8 106.9(3) . .
N1 Co1 N3 C8 -27.6(4) . .
O3 Co1 N3 C9 56.5(4) . .
O1 Co1 N3 C9 -67.7(4) . .
N1 Co1 N3 C9 157.8(3) . .
C8 N3 C9 C10 -0.4(4) . .
Co1 N3 C9 C10 175.0(3) . .
C8 N4 C11 C12 128.4(4) . .
C10 N4 C11 C12 -51.3(5) . .
C13 C12 C11 N4 -36.7(5) . .
C14 C12 C11 N4 146.5(3) . .
Co1 O3 C20 O4 1.7(5) . .
Co1 O3 C20 C21 -177.9(3) . .
C14 C12 C13 C14 0.9(6) . 2
C11 C12 C13 C14 -175.9(3) . 2
C13 C12 C14 C13 -0.9(6) . 2
C11 C12 C14 C13 176.0(3) . 2
C9 N3 C8 N4 0.3(4) . .
Co1 N3 C8 N4 -175.3(2) . .
C10 N4 C8 N3 0.0(4) . .
C11 N4 C8 N3 -179.8(3) . .
C3 N1 C1 C2 0.4(5) . .
Co1 N1 C1 C2 172.8(3) . .
N3 C9 C10 N4 0.4(4) . .
C8 N4 C10 C9 -0.2(4) . .
C11 N4 C10 C9 179.6(4) . .
O4 C20 C21 C22 11.2(6) . .
O3 C20 C21 C22 -169.1(3) . .
C24 C23 C22 C24 0.0(6) 2_865 .
C24 C23 C22 C21 179.6(3) 2_865 .
C20 C21 C22 C24 -90.3(5) . .
C20 C21 C22 C23 90.1(5) . .
C23 C22 C24 C23 0.0(6) . 2_865
C21 C22 C24 C23 -179.6(4) . 2_865
C6 C7 C5 C6 -0.8(7) 2_676 .
C6 C7 C5 C4 -178.1(4) 2_676 .
C1 N1 C3 N2 -0.2(5) . .
Co1 N1 C3 N2 -172.2(3) . .
C2 N2 C3 N1 -0.1(5) . .
C4 N2 C3 N1 177.7(4) . .
C7 C5 C6 C7 0.8(7) . 2_676
C4 C5 C6 C7 178.3(4) . 2_676
N1 C1 C2 N2 -0.4(5) . .
C3 N2 C2 C1 0.3(5) . .
C4 N2 C2 C1 -177.4(4) . .
C19 C18 C17 C19 -0.6(8) 2_866 .
C19 C18 C17 C16 178.1(4) 2_866 .
C18 C19 C17 C18 0.6(8) 2_866 .
C18 C19 C17 C16 -178.2(4) 2_866 .
C15 C16 C17 C18 -98.1(5) . .
C15 C16 C17 C19 80.5(6) . .
C3 N2 C4 C5 108.3(5) . .
C2 N2 C4 C5 -74.4(6) . .
C7 C5 C4 N2 -3.5(7) . .
C6 C5 C4 N2 179.1(4) . .
Co1 O1 C15 O2 -1.3(5) . .
Co1 O1 C15 C16 178.6(3) . .
C17 C16 C15 O2 -133.6(5) . .
C17 C16 C15 O1 46.5(6) . .
